data_7205831
loop_
_publ_author_name
'Yue, Jun-Ming'
'Niu, Yun-Yin'
'Zhang, Bing'
'Ng, Seik-Weng'
'Hou, Hong-Wei'

_publ_section_title
;
 Four novel metal coordination polymers directed by
 1,1&#x2032;-dibutyl-4,4&#x2032;-bipyridinium dibromide (BBP) and their
 framework dependent luminescent properties
;
_journal_issue 7
_journal_name_full CrystEngComm
_journal_page_first 2571
_journal_paper_doi 10.1039/c0ce00854k
_journal_volume 13
_journal_year 2011
_chemical_formula_moiety 'C18 H26 N2, 0.5(Ag2 I6)'
_chemical_formula_sum 'C18 H26 Ag I3 N2'
_chemical_formula_weight 758.98
_chemical_name_systematic
;
?
;
_space_group_IT_number 15
_symmetry_cell_setting monoclinic
_symmetry_space_group_name_Hall '-C 2yc'
_symmetry_space_group_name_H-M 'C 1 2/c 1'
_atom_sites_solution_hydrogens geom
_atom_sites_solution_primary direct
_atom_sites_solution_secondary difmap
_audit_creation_method SHELXL-97
_cell_angle_alpha 90.00
_cell_angle_beta 110.9930(10)
_cell_angle_gamma 90.00
_cell_formula_units_Z 8
_cell_length_a 26.5920(13)
_cell_length_b 11.1777(5)
_cell_length_c 16.1137(8)
_cell_measurement_reflns_used 9951
_cell_measurement_temperature 100(2)
_cell_measurement_theta_max 28.4
_cell_measurement_theta_min 2.2
_cell_volume 4471.7(4)
_computing_structure_refinement 'SHELXL-97 (Sheldrick, 1997)'
_computing_structure_solution 'SHELXS-97 (Sheldrick, 1990)'
_diffrn_ambient_temperature 100(2)
_diffrn_measured_fraction_theta_full 0.999
_diffrn_measured_fraction_theta_max 0.999
_diffrn_radiation_monochromator graphite
_diffrn_radiation_source 'fine-focus sealed tube'
_diffrn_radiation_type MoK\a
_diffrn_radiation_wavelength 0.71073
_diffrn_reflns_av_R_equivalents 0.0457
_diffrn_reflns_av_sigmaI/netI 0.0368
_diffrn_reflns_limit_h_max 34
_diffrn_reflns_limit_h_min -34
_diffrn_reflns_limit_k_max 14
_diffrn_reflns_limit_k_min -13
_diffrn_reflns_limit_l_max 20
_diffrn_reflns_limit_l_min -20
_diffrn_reflns_number 20362
_diffrn_reflns_theta_full 27.50
_diffrn_reflns_theta_max 27.50
_diffrn_reflns_theta_min 1.64
_exptl_absorpt_coefficient_mu 5.047
_exptl_absorpt_correction_T_max 0.6323
_exptl_absorpt_correction_T_min 0.5181
_exptl_absorpt_correction_type multi-scan
_exptl_absorpt_process_details 'SADABS, Sheldrick,1997'
_exptl_crystal_colour brown
_exptl_crystal_density_diffrn 2.255
_exptl_crystal_density_method 'not measured'
_exptl_crystal_description block
_exptl_crystal_F_000 2832
_exptl_crystal_size_max 0.15
_exptl_crystal_size_mid 0.15
_exptl_crystal_size_min 0.10
_refine_diff_density_max 1.088
_refine_diff_density_min -0.909
_refine_diff_density_rms 0.137
_refine_ls_extinction_method none
_refine_ls_goodness_of_fit_ref 1.044
_refine_ls_hydrogen_treatment constr
_refine_ls_matrix_type full
_refine_ls_number_parameters 235
_refine_ls_number_reflns 5140
_refine_ls_number_restraints 0
_refine_ls_restrained_S_all 1.044
_refine_ls_R_factor_all 0.0325
_refine_ls_R_factor_gt 0.0257
_refine_ls_shift/su_max 0.003
_refine_ls_shift/su_mean 0.000
_refine_ls_structure_factor_coef Fsqd
_refine_ls_weighting_details 'calc w=1/[\s^2^(Fo^2^)+(0.0246P)^2^+12.6567P] where P=(Fo^2^+2Fc^2^)/3'
_refine_ls_weighting_scheme calc
_refine_ls_wR_factor_gt 0.0622
_refine_ls_wR_factor_ref 0.0651
_reflns_number_gt 4492
_reflns_number_total 5140
_reflns_threshold_expression >2sigma(I)
_cod_data_source_file c0ce00854k.txt
_cod_data_source_block ag
_cod_depositor_comments
;
The following automatic conversions were performed:
'_symmetry_cell_setting' value 'Monoclinic' changed to 'monoclinic'
according to '/home/saulius/struct/CIF-dictionaries/cif_core.dic'
dictionary named 'cif_core.dic' version 2.4.1 from 2010-06-29.

Automatic conversion script
Id: cif_fix_enum 1555 2011-01-17 13:19:09Z saulius 
;
_cod_original_sg_symbol_H-M 'C 2/c'
_cod_database_code 7205831

loop_
_symmetry_equiv_pos_as_xyz
'x, y, z'
'-x, y, -z+1/2'
'x+1/2, y+1/2, z'
'-x+1/2, y+1/2, -z+1/2'
'-x, -y, -z'
'x, -y, z-1/2'
'-x+1/2, -y+1/2, -z'
'x+1/2, -y+1/2, z-1/2'

loop_
_atom_site_label
_atom_site_type_symbol
_atom_site_fract_x
_atom_site_fract_y
_atom_site_fract_z
_atom_site_U_iso_or_equiv
_atom_site_adp_type
_atom_site_occupancy
_atom_site_symmetry_multiplicity
_atom_site_calc_flag
_atom_site_refinement_flags
_atom_site_disorder_assembly
_atom_site_disorder_group
I1 I 0.708660(9) 0.32963(2) 0.868531(15) 0.02005(7) Uani 1 1 d . . .
I2 I 0.859685(10) 0.10280(2) 0.898949(16) 0.02585(7) Uani 1 1 d . . .
I3 I 0.880705(10) 0.47801(2) 1.039021(16) 0.02596(7) Uani 1 1 d . . .
Ag1 Ag 0.818355(11) 0.27225(3) 0.986590(19) 0.02444(7) Uani 1 1 d . . .
N1 N 0.54525(15) 0.2982(3) 0.5720(2) 0.0315(8) Uani 1 1 d . . .
N2 N 0.71723(12) 0.9273(3) 0.80926(19) 0.0205(6) Uani 1 1 d . . .
C1 C 0.57923(17) 0.3290(3) 0.6527(3) 0.0295(9) Uani 1 1 d . . .
H1 H 0.6154 0.3490 0.6608 0.035 Uiso 1 1 calc R . .
C2 C 0.56245(15) 0.3322(4) 0.7240(3) 0.0271(8) Uani 1 1 d . . .
H2 H 0.5871 0.3530 0.7813 0.032 Uiso 1 1 calc R . .
C3 C 0.50943(15) 0.3050(3) 0.7118(3) 0.0240(8) Uani 1 1 d . . .
C4 C 0.47470(16) 0.2758(4) 0.6274(3) 0.0302(9) Uani 1 1 d . . .
H4 H 0.4380 0.2583 0.6170 0.036 Uiso 1 1 calc R . .
C5 C 0.49352(18) 0.2724(4) 0.5590(3) 0.0352(10) Uani 1 1 d . . .
H5 H 0.4697 0.2513 0.5012 0.042 Uiso 1 1 calc R . .
C6 C 0.5651(2) 0.2939(4) 0.4967(3) 0.0431(12) Uani 1 1 d . B .
H6A H 0.5597 0.2123 0.4710 0.052 Uiso 1 1 calc R . .
H6B H 0.6042 0.3113 0.5190 0.052 Uiso 1 1 calc R . .
C7 C 0.53586(18) 0.3835(4) 0.4247(3) 0.0359(10) Uani 1 1 d . . .
H7A H 0.5465 0.4657 0.4470 0.043 Uiso 0.50 1 calc PR A 1
H7B H 0.4965 0.3757 0.4099 0.043 Uiso 0.50 1 calc PR A 1
H7C H 0.5272 0.4561 0.4523 0.043 Uiso 0.50 1 d PR A 2
H7D H 0.5016 0.3481 0.3849 0.043 Uiso 0.50 1 d PR A 2
C8 C 0.5493(4) 0.3626(9) 0.3405(6) 0.035(2) Uani 0.50 1 d P B 1
H8A H 0.5374 0.2817 0.3165 0.042 Uiso 0.50 1 calc PR B 1
H8B H 0.5303 0.4220 0.2945 0.042 Uiso 0.50 1 calc PR B 1
C9 C 0.6092(4) 0.3744(10) 0.3637(7) 0.042(2) Uani 0.50 1 d P B 1
H9A H 0.6180 0.3619 0.3103 0.063 Uiso 0.50 1 calc PR B 1
H9B H 0.6278 0.3144 0.4086 0.063 Uiso 0.50 1 calc PR B 1
H9C H 0.6207 0.4546 0.3875 0.063 Uiso 0.50 1 calc PR B 1
C8' C 0.5711(4) 0.4177(9) 0.3684(6) 0.0316(18) Uani 0.50 1 d P B 2
H8'1 H 0.5508 0.4742 0.3209 0.038 Uiso 0.50 1 calc PR B 2
H8'2 H 0.6042 0.4588 0.4071 0.038 Uiso 0.50 1 calc PR B 2
C9' C 0.5868(4) 0.3090(9) 0.3265(6) 0.037(2) Uani 0.50 1 d P B 2
H9'1 H 0.6090 0.3343 0.2926 0.056 Uiso 0.50 1 calc PR B 2
H9'2 H 0.5542 0.2695 0.2866 0.056 Uiso 0.50 1 calc PR B 2
H9'3 H 0.6072 0.2531 0.3733 0.056 Uiso 0.50 1 calc PR B 2
C10 C 0.71660(16) 0.8074(3) 0.8018(3) 0.0265(8) Uani 1 1 d . . .
H10 H 0.7068 0.7718 0.7447 0.032 Uiso 1 1 calc R . .
C11 C 0.72982(16) 0.7363(3) 0.8753(3) 0.0248(8) Uani 1 1 d . . .
H11 H 0.7291 0.6518 0.8689 0.030 Uiso 1 1 calc R . .
C12 C 0.74434(14) 0.7868(3) 0.9594(2) 0.0206(7) Uani 1 1 d . . .
C13 C 0.74685(15) 0.9109(3) 0.9650(3) 0.0253(8) Uani 1 1 d . . .
H13 H 0.7583 0.9486 1.0215 0.030 Uiso 1 1 calc R . .
C14 C 0.73304(15) 0.9792(3) 0.8896(2) 0.0235(8) Uani 1 1 d . . .
H14 H 0.7346 1.0639 0.8943 0.028 Uiso 1 1 calc R . .
C15 C 0.69720(16) 1.0044(4) 0.7295(2) 0.0261(8) Uani 1 1 d . . .
H15A H 0.7003 0.9612 0.6779 0.031 Uiso 1 1 calc R . .
H15B H 0.7196 1.0775 0.7393 0.031 Uiso 1 1 calc R . .
C16 C 0.63870(16) 1.0390(4) 0.7097(3) 0.0270(8) Uani 1 1 d . . .
H16A H 0.6367 1.0888 0.7592 0.032 Uiso 1 1 calc R . .
H16B H 0.6262 1.0885 0.6552 0.032 Uiso 1 1 calc R . .
C17 C 0.60113(16) 0.9338(4) 0.6972(3) 0.0303(9) Uani 1 1 d . . .
H17A H 0.6100 0.8906 0.7543 0.036 Uiso 1 1 calc R . .
H17B H 0.6064 0.8779 0.6534 0.036 Uiso 1 1 calc R . .
C18 C 0.54245(18) 0.9729(5) 0.6651(4) 0.0465(12) Uani 1 1 d . . .
H18A H 0.5193 0.9024 0.6568 0.070 Uiso 1 1 calc R . .
H18B H 0.5335 1.0157 0.6086 0.070 Uiso 1 1 calc R . .
H18C H 0.5368 1.0260 0.7094 0.070 Uiso 1 1 calc R . .

loop_
_atom_site_aniso_label
_atom_site_aniso_U_11
_atom_site_aniso_U_22
_atom_site_aniso_U_33
_atom_site_aniso_U_23
_atom_site_aniso_U_13
_atom_site_aniso_U_12
I1 0.01688(12) 0.02262(12) 0.02106(12) -0.00032(8) 0.00729(9) -0.00130(8)
I2 0.02427(13) 0.02750(13) 0.02870(13) 0.00109(9) 0.01304(10) 0.00397(9)
I3 0.02238(13) 0.02885(14) 0.02807(13) -0.00173(10) 0.01077(10) -0.00565(10)
Ag1 0.02012(14) 0.02745(15) 0.02691(15) -0.00151(11) 0.00986(11) -0.00169(11)
N1 0.036(2) 0.0302(18) 0.0343(19) 0.0037(14) 0.0202(16) 0.0112(15)
N2 0.0177(14) 0.0247(15) 0.0217(15) 0.0035(12) 0.0103(12) 0.0013(12)
C1 0.025(2) 0.025(2) 0.040(2) 0.0033(16) 0.0150(18) 0.0016(16)
C2 0.0179(18) 0.031(2) 0.032(2) 0.0010(16) 0.0092(16) 0.0008(15)
C3 0.0199(18) 0.0203(18) 0.032(2) 0.0013(15) 0.0099(16) 0.0028(14)
C4 0.0224(19) 0.032(2) 0.034(2) -0.0047(17) 0.0083(17) -0.0018(16)
C5 0.033(2) 0.040(2) 0.030(2) -0.0044(18) 0.0084(18) 0.0041(19)
C6 0.055(3) 0.043(3) 0.043(3) 0.009(2) 0.033(2) 0.024(2)
C7 0.035(2) 0.039(2) 0.039(2) 0.0049(19) 0.020(2) 0.0132(19)
C8 0.030(5) 0.039(5) 0.036(5) -0.007(4) 0.012(4) -0.008(4)
C9 0.036(5) 0.050(6) 0.048(6) 0.003(5) 0.025(5) 0.003(5)
C8' 0.034(5) 0.031(5) 0.035(5) 0.002(4) 0.018(4) 0.002(4)
C9' 0.039(5) 0.043(5) 0.033(5) 0.002(4) 0.017(4) 0.001(4)
C10 0.032(2) 0.0247(19) 0.0281(19) -0.0006(15) 0.0171(17) 0.0021(16)
C11 0.032(2) 0.0195(18) 0.0265(19) -0.0027(14) 0.0147(16) 0.0005(15)
C12 0.0159(16) 0.0217(18) 0.0260(18) 0.0000(14) 0.0097(14) 0.0013(14)
C13 0.0256(19) 0.0248(19) 0.0239(18) -0.0032(14) 0.0071(15) -0.0006(15)
C14 0.0210(18) 0.0230(19) 0.0274(19) -0.0047(14) 0.0097(15) -0.0015(14)
C15 0.030(2) 0.030(2) 0.0239(18) 0.0041(15) 0.0156(16) 0.0053(16)
C16 0.029(2) 0.029(2) 0.0260(19) -0.0024(15) 0.0124(16) 0.0068(16)
C17 0.025(2) 0.036(2) 0.029(2) 0.0004(17) 0.0096(16) 0.0052(17)
C18 0.028(2) 0.056(3) 0.054(3) -0.001(2) 0.013(2) 0.007(2)

loop_
_atom_type_symbol
_atom_type_description
_atom_type_scat_dispersion_real
_atom_type_scat_dispersion_imag
_atom_type_scat_source
C C 0.0033 0.0016 'International Tables Vol C Tables 4.2.6.8 and 6.1.1.4'
H H 0.0000 0.0000 'International Tables Vol C Tables 4.2.6.8 and 6.1.1.4'
N N 0.0061 0.0033 'International Tables Vol C Tables 4.2.6.8 and 6.1.1.4'
Ag Ag -0.8971 1.1015 'International Tables Vol C Tables 4.2.6.8 and 6.1.1.4'
I I -0.4742 1.8119 'International Tables Vol C Tables 4.2.6.8 and 6.1.1.4'

loop_
_geom_angle_atom_site_label_1
_geom_angle_atom_site_label_2
_geom_angle_atom_site_label_3
_geom_angle
_geom_angle_site_symmetry_1
_geom_angle_site_symmetry_3
_geom_angle_publ_flag
Ag1 I1 Ag1 82.399(10) 7_657 . ?
I3 Ag1 I2 114.307(12) . . ?
I3 Ag1 I1 111.798(12) . 7_657 ?
I2 Ag1 I1 113.125(12) . 7_657 ?
I3 Ag1 I1 111.276(12) . . ?
I2 Ag1 I1 107.408(12) . . ?
I1 Ag1 I1 97.598(10) 7_657 . ?
C1 N1 C5 120.3(4) . . ?
C1 N1 C6 119.2(4) . . ?
C5 N1 C6 120.5(4) . . ?
C14 N2 C10 120.4(3) . . ?
C14 N2 C15 118.6(3) . . ?
C10 N2 C15 120.9(3) . . ?
N1 C1 C2 120.8(4) . . ?
N1 C1 H1 119.6 . . ?
C2 C1 H1 119.6 . . ?
C1 C2 C3 119.6(4) . . ?
C1 C2 H2 120.2 . . ?
C3 C2 H2 120.2 . . ?
C4 C3 C2 118.6(4) . . ?
C4 C3 C3 120.7(4) . 2_656 ?
C2 C3 C3 120.7(4) . 2_656 ?
C5 C4 C3 119.5(4) . . ?
C5 C4 H4 120.2 . . ?
C3 C4 H4 120.2 . . ?
N1 C5 C4 121.2(4) . . ?
N1 C5 H5 119.4 . . ?
C4 C5 H5 119.4 . . ?
N1 C6 C7 111.5(3) . . ?
N1 C6 H6A 109.3 . . ?
C7 C6 H6A 109.3 . . ?
N1 C6 H6B 109.3 . . ?
C7 C6 H6B 109.3 . . ?
H6A C6 H6B 108.0 . . ?
C6 C7 C8 110.8(5) . . ?
C6 C7 C8' 110.7(5) . . ?
C6 C7 H7A 109.5 . . ?
C8 C7 H7A 109.5 . . ?
C6 C7 H7B 109.5 . . ?
C8 C7 H7B 109.5 . . ?
C8' C7 H7B 132.9 . . ?
H7A C7 H7B 108.1 . . ?
C6 C7 H7C 109.6 . . ?
C8 C7 H7C 133.1 . . ?
C8' C7 H7C 110.0 . . ?
H7B C7 H7C 77.6 . . ?
C6 C7 H7D 109.4 . . ?
C8' C7 H7D 108.9 . . ?
H7A C7 H7D 133.1 . . ?
H7C C7 H7D 108.1 . . ?
C9 C8 C7 109.1(8) . . ?
C9 C8 H8A 109.9 . . ?
C7 C8 H8A 109.9 . . ?
C9 C8 H8B 109.9 . . ?
C7 C8 H8B 109.9 . . ?
H8A C8 H8B 108.3 . . ?
C8 C9 H9A 109.5 . . ?
C8 C9 H9B 109.5 . . ?
H9A C9 H9B 109.5 . . ?
C8 C9 H9C 109.5 . . ?
H9A C9 H9C 109.5 . . ?
H9B C9 H9C 109.5 . . ?
C9' C8' C7 112.2(7) . . ?
C9' C8' H8'1 109.2 . . ?
C7 C8' H8'1 109.2 . . ?
C9' C8' H8'2 109.2 . . ?
C7 C8' H8'2 109.2 . . ?
H8'1 C8' H8'2 107.9 . . ?
C8' C9' H9'1 109.5 . . ?
C8' C9' H9'2 109.5 . . ?
H9'1 C9' H9'2 109.5 . . ?
C8' C9' H9'3 109.5 . . ?
H9'1 C9' H9'3 109.5 . . ?
H9'2 C9' H9'3 109.5 . . ?
N2 C10 C11 120.8(3) . . ?
N2 C10 H10 119.6 . . ?
C11 C10 H10 119.6 . . ?
C10 C11 C12 120.4(3) . . ?
C10 C11 H11 119.8 . . ?
C12 C11 H11 119.8 . . ?
C11 C12 C13 117.2(3) . . ?
C11 C12 C12 122.3(4) . 7_667 ?
C13 C12 C12 120.5(4) . 7_667 ?
C14 C13 C12 120.5(3) . . ?
C14 C13 H13 119.7 . . ?
C12 C13 H13 119.7 . . ?
N2 C14 C13 120.5(3) . . ?
N2 C14 H14 119.8 . . ?
C13 C14 H14 119.8 . . ?
N2 C15 C16 110.7(3) . . ?
N2 C15 H15A 109.5 . . ?
C16 C15 H15A 109.5 . . ?
N2 C15 H15B 109.5 . . ?
C16 C15 H15B 109.5 . . ?
H15A C15 H15B 108.1 . . ?
C17 C16 C15 114.1(3) . . ?
C17 C16 H16A 108.7 . . ?
C15 C16 H16A 108.7 . . ?
C17 C16 H16B 108.7 . . ?
C15 C16 H16B 108.7 . . ?
H16A C16 H16B 107.6 . . ?
C16 C17 C18 111.7(4) . . ?
C16 C17 H17A 109.3 . . ?
C18 C17 H17A 109.3 . . ?
C16 C17 H17B 109.3 . . ?
C18 C17 H17B 109.3 . . ?
H17A C17 H17B 107.9 . . ?
C17 C18 H18A 109.5 . . ?
C17 C18 H18B 109.5 . . ?
H18A C18 H18B 109.5 . . ?
C17 C18 H18C 109.5 . . ?
H18A C18 H18C 109.5 . . ?
H18B C18 H18C 109.5 . . ?

loop_
_geom_bond_atom_site_label_1
_geom_bond_atom_site_label_2
_geom_bond_distance
_geom_bond_site_symmetry_2
_geom_bond_publ_flag
I1 Ag1 2.9093(4) 7_657 ?
I1 Ag1 2.9263(4) . ?
I2 Ag1 2.8111(4) . ?
I3 Ag1 2.7836(4) . ?
Ag1 I1 2.9094(4) 7_657 ?
N1 C1 1.335(6) . ?
N1 C5 1.347(6) . ?
N1 C6 1.487(5) . ?
N2 C14 1.342(5) . ?
N2 C10 1.346(5) . ?
N2 C15 1.479(5) . ?
C1 C2 1.375(6) . ?
C1 H1 0.9500 . ?
C2 C3 1.386(5) . ?
C2 H2 0.9500 . ?
C3 C4 1.382(6) . ?
C3 C3 1.486(7) 2_656 ?
C4 C5 1.364(6) . ?
C4 H4 0.9500 . ?
C5 H5 0.9500 . ?
C6 C7 1.519(6) . ?
C6 H6A 0.9900 . ?
C6 H6B 0.9900 . ?
C7 C8 1.541(10) . ?
C7 C8' 1.569(9) . ?
C7 H7A 0.9900 . ?
C7 H7B 0.9900 . ?
C7 H7C 0.9900 . ?
C7 H7D 0.9900 . ?
C8 C9 1.504(13) . ?
C8 H8A 0.9900 . ?
C8 H8B 0.9900 . ?
C9 H9A 0.9800 . ?
C9 H9B 0.9800 . ?
C9 H9C 0.9800 . ?
C8' C9' 1.518(13) . ?
C8' H8'1 0.9900 . ?
C8' H8'2 0.9900 . ?
C9' H9'1 0.9800 . ?
C9' H9'2 0.9800 . ?
C9' H9'3 0.9800 . ?
C10 C11 1.363(5) . ?
C10 H10 0.9500 . ?
C11 C12 1.390(5) . ?
C11 H11 0.9500 . ?
C12 C13 1.391(5) . ?
C12 C12 1.481(7) 7_667 ?
C13 C14 1.368(5) . ?
C13 H13 0.9500 . ?
C14 H14 0.9500 . ?
C15 C16 1.522(5) . ?
C15 H15A 0.9900 . ?
C15 H15B 0.9900 . ?
C16 C17 1.510(6) . ?
C16 H16A 0.9900 . ?
C16 H16B 0.9900 . ?
C17 C18 1.522(6) . ?
C17 H17A 0.9900 . ?
C17 H17B 0.9900 . ?
C18 H18A 0.9800 . ?
C18 H18B 0.9800 . ?
C18 H18C 0.9800 . ?

loop_
_geom_torsion_atom_site_label_1
_geom_torsion_atom_site_label_2
_geom_torsion_atom_site_label_3
_geom_torsion_atom_site_label_4
_geom_torsion
_geom_torsion_site_symmetry_1
_geom_torsion_site_symmetry_2
_geom_torsion_site_symmetry_3
_geom_torsion_site_symmetry_4
_geom_torsion_publ_flag
Ag1 I1 Ag1 I3 -116.998(14) 7_657 . . . ?
Ag1 I1 Ag1 I2 117.198(14) 7_657 . . . ?
Ag1 I1 Ag1 I1 0.0 7_657 . . 7_657 ?
C5 N1 C1 C2 1.5(6) . . . . ?
C6 N1 C1 C2 -179.0(4) . . . . ?
N1 C1 C2 C3 -1.0(6) . . . . ?
C1 C2 C3 C4 -0.3(6) . . . . ?
C1 C2 C3 C3 178.5(3) . . . 2_656 ?
C2 C3 C4 C5 1.2(6) . . . . ?
C3 C3 C4 C5 -177.7(3) 2_656 . . . ?
C1 N1 C5 C4 -0.6(6) . . . . ?
C6 N1 C5 C4 179.9(4) . . . . ?
C3 C4 C5 N1 -0.8(6) . . . . ?
C1 N1 C6 C7 -117.6(5) . . . . ?
C5 N1 C6 C7 61.8(6) . . . . ?
N1 C6 C7 C8 -169.8(5) . . . . ?
N1 C6 C7 C8' 156.1(5) . . . . ?
C6 C7 C8 C9 -59.0(9) . . . . ?
C8' C7 C8 C9 37.1(9) . . . . ?
C6 C7 C8' C9' 57.2(9) . . . . ?
C8 C7 C8' C9' -39.2(9) . . . . ?
C14 N2 C10 C11 2.7(6) . . . . ?
C15 N2 C10 C11 -173.2(3) . . . . ?
N2 C10 C11 C12 -0.1(6) . . . . ?
C10 C11 C12 C13 -2.6(6) . . . . ?
C10 C11 C12 C12 176.0(4) . . . 7_667 ?
C11 C12 C13 C14 2.9(6) . . . . ?
C12 C12 C13 C14 -175.8(4) 7_667 . . . ?
C10 N2 C14 C13 -2.4(5) . . . . ?
C15 N2 C14 C13 173.6(3) . . . . ?
C12 C13 C14 N2 -0.5(6) . . . . ?
C14 N2 C15 C16 -80.7(4) . . . . ?
C10 N2 C15 C16 95.3(4) . . . . ?
N2 C15 C16 C17 -56.9(4) . . . . ?
C15 C16 C17 C18 -172.1(4) . . . . ?
